data_1008208
loop_
_publ_author_name
'Averbuch-Pouchot, M T'

_publ_section_title
;
Crystal Chemistry of Some Addition Compounds of Alkali Iodates with
Telluric Acid
;
_journal_coden_ASTM JSSCBI
_journal_name_full 'Journal of Solid State Chemistry'
_journal_page_first 368
_journal_page_last 378
_journal_paper_doi 10.1016/S0022-4596(83)80015-2
_journal_volume 49
_journal_year 1983
_chemical_formula_structural '(K I O3)2 Te (O H)6'
_chemical_formula_sum 'H6 I2 K2 O12 Te'
_chemical_name_systematic 'Bis(potassium iodate) telluric acid'
_space_group_IT_number 148
_symmetry_cell_setting trigonal
_symmetry_space_group_name_Hall '-R 3'
_symmetry_space_group_name_H-M 'R -3 :H'
_cell_angle_alpha 90
_cell_angle_beta 90
_cell_angle_gamma 120
_cell_formula_units_Z 3
_cell_length_a 6.482(5)
_cell_length_b 6.482(5)
_cell_length_c 25.664(8)
_cell_volume 933.8
_refine_ls_R_factor_all 0.035
_cod_original_sg_symbol_H-M 'R -3 H'
_cod_database_code 1008208

loop_
_symmetry_equiv_pos_as_xyz
x,y,z
-y,x-y,z
y-x,-x,z
-x,-y,-z
y,y-x,-z
x-y,x,-z
1/3+x,2/3+y,2/3+z
2/3+x,1/3+y,1/3+z
1/3-y,2/3+x-y,2/3+z
2/3-y,1/3+x-y,1/3+z
1/3-x+y,2/3-x,2/3+z
2/3-x+y,1/3-x,1/3+z
1/3-x,2/3-y,2/3-z
2/3-x,1/3-y,1/3-z
1/3+y,2/3-x+y,2/3-z
2/3+y,1/3-x+y,1/3-z
1/3+x-y,2/3+x,2/3-z
2/3+x-y,1/3+x,1/3-z

loop_
_atom_site_label
_atom_site_type_symbol
_atom_site_symmetry_multiplicity
_atom_site_Wyckoff_symbol
_atom_site_fract_x
_atom_site_fract_y
_atom_site_fract_z
_atom_site_occupancy
_atom_site_attached_hydrogens
_atom_site_calc_flag
Te1 Te6+ 3 a 0. 0. 0. 1. 0 d
I1 I5+ 6 c 0. 0. 0.17835(2) 1. 0 d
K1 K1+ 6 c 0. 0. 0.4047(1) 1. 0 d
O1 O2- 18 f 0.2550(6) 0.0219(6) 0.0413(2) 1. 1 d
O2 O2- 18 f 0.2444(5) -0.0048(5) 0.2110(1) 1. 0 d

loop_
_atom_type_symbol
_atom_type_oxidation_number
Te6+ 6.000
I5+ 5.000
K1+ 1.000
O2- -2.000
H1+ 1.000
